data_4338818
loop_
_publ_author_name
'Song, Seung Yoon'
'Lee, Dong Woo'
'Ok, Kang Min'

_publ_section_title
;
 Rich Structural Chemistry in Scandium Selenium/Tellurium Oxides:
 Mixed-Valent Selenite-Selenates, Sc2(SeO3)2(SeO4) and
 Sc2(TeO3)(SeO3)(SeO4), and Ternary Tellurite, Sc2(TeO3)3.
;
_journal_issue 13
_journal_name_full 'Inorganic chemistry'
_journal_page_first 7040
_journal_page_last 7046
_journal_paper_doi 10.1021/ic501009c
_journal_volume 53
_journal_year 2014
_chemical_formula_sum 'O9 Sc2 Te3'
_chemical_formula_weight 616.72
_chemical_name_systematic
;
 ?
;
_space_group_IT_number 14
_symmetry_cell_setting monoclinic
_symmetry_space_group_name_Hall '-P 2yn'
_symmetry_space_group_name_H-M 'P 1 21/n 1'
_atom_sites_solution_primary direct
_atom_sites_solution_secondary difmap
_cell_angle_alpha 90
_cell_angle_beta 106.948(2)
_cell_angle_gamma 90
_cell_formula_units_Z 4
_cell_length_a 5.2345(3)
_cell_length_b 24.3958(15)
_cell_length_c 6.8636(4)
_cell_measurement_temperature 298.0(2)
_cell_volume 838.41(9)
_computing_structure_refinement 'SHELXL-97 (Sheldrick, 1997)'
_diffrn_ambient_temperature 298.0(2)
_diffrn_measured_fraction_theta_full 0.996
_diffrn_measured_fraction_theta_max 0.996
_diffrn_measurement_device_type 'Bruker SMART BREEZE'
_diffrn_measurement_method CCD
_diffrn_radiation_monochromator graphite
_diffrn_radiation_type MoK\a
_diffrn_radiation_wavelength 0.71073
_diffrn_reflns_av_R_equivalents 0.0441
_diffrn_reflns_av_unetI/netI 0.0225
_diffrn_reflns_limit_h_max 6
_diffrn_reflns_limit_h_min -6
_diffrn_reflns_limit_k_max 32
_diffrn_reflns_limit_k_min -30
_diffrn_reflns_limit_l_max 9
_diffrn_reflns_limit_l_min -8
_diffrn_reflns_number 15803
_diffrn_reflns_theta_full 28.37
_diffrn_reflns_theta_max 28.37
_diffrn_reflns_theta_min 1.67
_exptl_absorpt_coefficient_mu 11.876
_exptl_absorpt_correction_T_max 0.75
_exptl_absorpt_correction_T_min 0.64
_exptl_absorpt_correction_type empirical
_exptl_absorpt_process_details
; 
 SADABS(Blessing, 1995) 
;
_exptl_crystal_colour Colorless
_exptl_crystal_density_diffrn 4.886
_exptl_crystal_density_method 'not measured'
_exptl_crystal_description Block
_exptl_crystal_F_000 1080
_exptl_crystal_size_max 0.051
_exptl_crystal_size_mid 0.031
_exptl_crystal_size_min 0.024
_refine_diff_density_max 0.82
_refine_diff_density_min -0.637
_refine_diff_density_rms 0.168
_refine_ls_extinction_coef 0.00265(12)
_refine_ls_extinction_expression Fc^*^=kFc[1+0.001xFc^2^\l^3^/sin(2\q)]^-1/4^
_refine_ls_extinction_method SHELXL
_refine_ls_goodness_of_fit_ref 1.098
_refine_ls_matrix_type full
_refine_ls_number_parameters 128
_refine_ls_number_reflns 2081
_refine_ls_number_restraints 0
_refine_ls_restrained_S_all 1.098
_refine_ls_R_factor_all 0.0208
_refine_ls_R_factor_gt 0.0182
_refine_ls_shift/su_max 0.001
_refine_ls_shift/su_mean 0
_refine_ls_structure_factor_coef Fsqd
_refine_ls_weighting_details 'calc w=1/[\s^2^(Fo^2^)+(0.0116P)^2^+1.9570P] where P=(Fo^2^+2Fc^2^)/3'
_refine_ls_weighting_scheme calc
_refine_ls_wR_factor_gt 0.0362
_refine_ls_wR_factor_ref 0.0368
_reflns_number_gt 1930
_reflns_number_total 2081
_reflns_threshold_expression >2s\(I)
_cod_data_source_file ic501009c_si_002.cif
_cod_data_source_block Sc2(TeO3)2
_cod_depositor_comments
;
The following automatic conversions were performed:

'_symmetry_cell_setting' value 'Monoclinic' changed to 'monoclinic'
according to
/usr/data/users/saulius/crontab/automatic-downloads/rss-feeds/ACS/lib/dictionaries/cif_core.dic
dictionary named 'cif_core.dic' version 2.4.2 from
2011-04-26.

'_exptl_absorpt_correction_type' value 'EMPIRICAL'
changed to 'empirical' according to
/usr/data/users/saulius/crontab/automatic-downloads/rss-feeds/ACS/lib/dictionaries/cif_core.dic
dictionary named 'cif_core.dic' version 2.4.2 from 2011-04-26.

Automatic conversion script
Id: cif_fix_values 2281 2013-09-26 08:29:07Z andrius 

 Adding full bibliography for 4338816--4338818.cif.
;
_cod_original_cell_volume 838.42(9)
_cod_original_sg_symbol_H-M P21/n
_cod_database_code 4338818

loop_
_symmetry_equiv_pos_as_xyz
'x, y, z'
'-x+1/2, y+1/2, -z+1/2'
'-x, -y, -z'
'x-1/2, -y-1/2, z-1/2'

loop_
_atom_site_label
_atom_site_type_symbol
_atom_site_fract_x
_atom_site_fract_y
_atom_site_fract_z
_atom_site_U_iso_or_equiv
_atom_site_adp_type
_atom_site_occupancy
_atom_site_symmetry_multiplicity
_atom_site_calc_flag
Te1 Te 0.34562(5) 0.064643(10) 0.39959(3) 0.01009(7) Uani 1 1 d
Te2 Te 0.70563(5) 0.117627(10) -0.02416(4) 0.01054(7) Uani 1 1 d
Te3 Te 1.33172(5) 0.223384(10) -0.67171(4) 0.01245(7) Uani 1 1 d
Sc1 Sc 0.19576(13) 0.02746(3) -0.13833(10) 0.00685(13) Uani 1 1 d
Sc2 Sc 1.01114(14) 0.16044(3) -0.37818(11) 0.01082(14) Uani 1 1 d
O1 O 0.1344(5) 0.02709(11) 0.1643(4) 0.0119(5) Uani 1 1 d
O2 O 0.0696(6) 0.11518(11) 0.3809(4) 0.0180(6) Uani 1 1 d
O3 O 0.2814(6) 0.01646(11) 0.5909(4) 0.0158(6) Uani 1 1 d
O4 O 0.5933(5) 0.04856(10) 0.0495(4) 0.0117(5) Uani 1 1 d
O5 O 0.3723(6) 0.12158(13) -0.2141(5) 0.0263(7) Uani 1 1 d
O6 O 0.8901(5) 0.09180(11) -0.2057(4) 0.0154(5) Uani 1 1 d
O7 O 1.2077(6) 0.22630(11) -0.4457(5) 0.0208(6) Uani 1 1 d
O8 O 1.4561(6) 0.29588(11) -0.6376(4) 0.0180(6) Uani 1 1 d
O9 O 1.6407(6) 0.18284(12) -0.5622(5) 0.0231(7) Uani 1 1 d

loop_
_atom_site_aniso_label
_atom_site_aniso_U_11
_atom_site_aniso_U_22
_atom_site_aniso_U_33
_atom_site_aniso_U_23
_atom_site_aniso_U_13
_atom_site_aniso_U_12
Te1 0.01084(12) 0.00989(12) 0.00879(12) 0.00017(8) 0.00167(9) 0.00023(8)
Te2 0.00973(12) 0.01084(12) 0.01107(12) 0.00008(8) 0.00309(9) -0.00075(8)
Te3 0.01320(12) 0.01121(12) 0.01158(13) 0.00040(9) 0.00147(9) 0.00065(9)
Sc1 0.0059(3) 0.0092(3) 0.0062(3) 0.0007(2) 0.0030(2) 0.0015(2)
Sc2 0.0115(3) 0.0099(3) 0.0121(3) 0.0009(3) 0.0050(3) 0.0018(3)
O1 0.0094(12) 0.0174(13) 0.0084(12) -0.0015(10) 0.0018(10) -0.0018(10)
O2 0.0196(14) 0.0167(14) 0.0171(14) -0.0005(11) 0.0046(12) 0.0089(11)
O3 0.0237(15) 0.0146(14) 0.0109(13) 0.0021(10) 0.0077(11) 0.0007(11)
O4 0.0120(13) 0.0100(12) 0.0138(13) 0.0013(10) 0.0046(10) -0.0018(10)
O5 0.0139(14) 0.0276(17) 0.0298(17) -0.0001(13) -0.0055(12) 0.0063(12)
O6 0.0179(14) 0.0136(13) 0.0178(14) 0.0017(11) 0.0101(11) 0.0019(11)
O7 0.0291(16) 0.0159(14) 0.0244(16) -0.0026(12) 0.0187(13) -0.0048(12)
O8 0.0289(16) 0.0110(13) 0.0165(14) -0.0004(11) 0.0106(12) -0.0035(11)
O9 0.0153(14) 0.0222(16) 0.0297(17) 0.0084(13) 0.0033(12) 0.0068(12)

loop_
_atom_type_symbol
_atom_type_description
_atom_type_scat_dispersion_real
_atom_type_scat_dispersion_imag
_atom_type_scat_source
O O 0.0106 0.006 'International Tables Vol C Tables 4.2.6.8 and 6.1.1.4'
Sc Sc 0.2519 0.3716 'International Tables Vol C Tables 4.2.6.8 and 6.1.1.4'
Te Te -0.5308 1.6751 'International Tables Vol C Tables 4.2.6.8 and 6.1.1.4'
Bi Bi -4.1077 10.2566 'International Tables Vol C Tables 4.2.6.8 and 6.1.1.4'

loop_
_geom_angle_atom_site_label_1
_geom_angle_atom_site_label_2
_geom_angle_atom_site_label_3
_geom_angle
_geom_angle_site_symmetry_1
_geom_angle_site_symmetry_3
O3 Te1 O2 99.74(12) . .
O3 Te1 O1 96.58(11) . .
O2 Te1 O1 90.75(11) . .
O5 Te2 O6 96.35(13) . .
O5 Te2 O4 86.12(13) . .
O6 Te2 O4 97.85(11) . .
O5 Te2 Sc1 49.48(10) . .
O6 Te2 Sc1 98.69(8) . .
O4 Te2 Sc1 36.67(8) . .
O5 Te2 Sc2 91.35(11) . .
O6 Te2 Sc2 37.27(8) . .
O4 Te2 Sc2 134.50(8) . .
Sc1 Te2 Sc2 122.277(18) . .
O7 Te3 O9 99.10(13) . .
O7 Te3 O8 93.05(12) . .
O9 Te3 O8 102.83(13) . .
O7 Te3 Sc2 32.07(9) . .
O9 Te3 Sc2 92.42(9) . .
O8 Te3 Sc2 125.05(8) . .
O7 Te3 Sc2 121.44(9) . 4_665
O9 Te3 Sc2 107.29(9) . 4_665
O8 Te3 Sc2 31.02(8) . 4_665
Sc2 Te3 Sc2 151.152(17) . 4_665
O3 Sc1 O1 103.10(10) 1_554 3
O3 Sc1 O4 85.10(10) 1_554 3_655
O1 Sc1 O4 79.84(10) 3 3_655
O3 Sc1 O4 98.30(11) 1_554 .
O1 Sc1 O4 143.81(10) 3 .
O4 Sc1 O4 73.25(11) 3_655 .
O3 Sc1 O6 103.97(10) 1_554 1_455
O1 Sc1 O6 84.60(10) 3 1_455
O4 Sc1 O6 163.47(10) 3_655 1_455
O4 Sc1 O6 118.08(10) . 1_455
O3 Sc1 O1 171.24(11) 1_554 .
O1 Sc1 O1 74.91(11) 3 .
O4 Sc1 O1 86.15(10) 3_655 .
O4 Sc1 O1 79.50(10) . .
O6 Sc1 O1 84.45(10) 1_455 .
O3 Sc1 O5 75.43(11) 1_554 .
O1 Sc1 O5 149.36(10) 3 .
O4 Sc1 O5 129.67(10) 3_655 .
O4 Sc1 O5 64.59(9) . .
O6 Sc1 O5 66.62(10) 1_455 .
O1 Sc1 O5 110.74(10) . .
O3 Sc1 Te2 85.91(8) 1_554 .
O1 Sc1 Te2 170.99(7) 3 .
O4 Sc1 Te2 100.98(7) 3_655 .
O4 Sc1 Te2 31.60(7) . .
O6 Sc1 Te2 93.53(7) 1_455 .
O1 Sc1 Te2 96.15(7) . .
O5 Sc1 Te2 33.00(6) . .
O3 Sc1 Sc1 140.38(8) 1_554 3
O1 Sc1 Sc1 37.92(7) 3 3
O4 Sc1 Sc1 81.22(7) 3_655 3
O4 Sc1 Sc1 112.77(7) . 3
O6 Sc1 Sc1 83.10(7) 1_455 3
O1 Sc1 Sc1 36.99(7) . 3
O5 Sc1 Sc1 139.61(8) . 3
Te2 Sc1 Sc1 133.13(3) . 3
O3 Sc1 Sc1 92.13(8) 1_554 3_655
O1 Sc1 Sc1 113.25(8) 3 3_655
O4 Sc1 Sc1 36.75(7) 3_655 3_655
O4 Sc1 Sc1 36.50(7) . 3_655
O6 Sc1 Sc1 152.83(8) 1_455 3_655
O1 Sc1 Sc1 81.05(7) . 3_655
O5 Sc1 Sc1 97.38(7) . 3_655
Te2 Sc1 Sc1 65.55(2) . 3_655
Sc1 Sc1 Sc1 98.45(3) 3 3_655
O3 Sc1 Sc2 78.83(8) 1_554 1_455
O1 Sc1 Sc2 114.44(7) 3 1_455
O4 Sc1 Sc2 160.48(7) 3_655 1_455
O4 Sc1 Sc2 98.03(7) . 1_455
O6 Sc1 Sc2 35.42(7) 1_455 1_455
O1 Sc1 Sc2 109.84(7) . 1_455
O5 Sc1 Sc2 34.92(6) . 1_455
Te2 Sc1 Sc2 67.116(17) . 1_455
Sc1 Sc1 Sc2 118.28(3) 3 1_455
Sc1 Sc1 Sc2 132.28(3) 3_655 1_455
O7 Sc2 O8 88.40(11) . 4_566
O7 Sc2 O9 95.69(12) . 1_455
O8 Sc2 O9 91.58(12) 4_566 1_455
O7 Sc2 O2 92.11(11) . 1_654
O8 Sc2 O2 179.13(11) 4_566 1_654
O9 Sc2 O2 89.07(12) 1_455 1_654
O7 Sc2 O5 92.43(13) . 1_655
O8 Sc2 O5 96.74(12) 4_566 1_655
O9 Sc2 O5 168.53(13) 1_455 1_655
O2 Sc2 O5 82.54(12) 1_654 1_655
O7 Sc2 O6 161.57(12) . .
O8 Sc2 O6 80.56(11) 4_566 .
O9 Sc2 O6 99.29(11) 1_455 .
O2 Sc2 O6 98.77(11) 1_654 .
O5 Sc2 O6 74.43(12) 1_655 .
O7 Sc2 Te3 28.88(8) . .
O8 Sc2 Te3 117.26(8) 4_566 .
O9 Sc2 Te3 93.26(9) 1_455 .
O2 Sc2 Te3 63.26(8) 1_654 .
O5 Sc2 Te3 89.94(9) 1_655 .
O6 Sc2 Te3 158.01(7) . .
O7 Sc2 Te3 69.99(8) . 4_566
O8 Sc2 Te3 28.06(8) 4_566 4_566
O9 Sc2 Te3 73.17(9) 1_455 4_566
O2 Sc2 Te3 152.80(8) 1_654 4_566
O5 Sc2 Te3 117.41(9) 1_655 4_566
O6 Sc2 Te3 104.22(7) . 4_566
Te3 Sc2 Te3 96.637(18) . 4_566
O7 Sc2 Te2 140.52(8) . .
O8 Sc2 Te2 52.16(8) 4_566 .
O9 Sc2 Te2 88.00(9) 1_455 .
O2 Sc2 Te2 127.31(8) 1_654 .
O5 Sc2 Te2 90.88(9) 1_655 .
O6 Sc2 Te2 30.69(7) . .
Te3 Sc2 Te2 169.40(2) . .
Te3 Sc2 Te2 73.645(15) 4_566 .
O7 Sc2 Sc1 136.26(9) . 1_655
O8 Sc2 Sc1 100.36(8) 4_566 1_655
O9 Sc2 Sc1 126.40(9) 1_455 1_655
O2 Sc2 Sc1 78.79(8) 1_654 1_655
O5 Sc2 Sc1 44.22(9) 1_655 1_655
O6 Sc2 Sc1 34.45(7) . 1_655
Te3 Sc2 Sc1 124.59(2) . 1_655
Te3 Sc2 Sc1 128.32(2) 4_566 1_655
Te2 Sc2 Sc1 61.725(16) . 1_655
Te1 O1 Sc1 128.53(13) . 3
Te1 O1 Sc1 126.31(13) . .
Sc1 O1 Sc1 105.09(11) 3 .
Te1 O2 Sc2 125.64(14) . 1_456
Te1 O3 Sc1 133.40(14) . 1_556
Te2 O4 Sc1 131.75(13) . 3_655
Te2 O4 Sc1 111.73(12) . .
Sc1 O4 Sc1 106.75(11) 3_655 .
Te2 O5 Sc2 155.27(18) . 1_455
Te2 O5 Sc1 97.52(13) . .
Sc2 O5 Sc1 100.86(12) 1_455 .
Te2 O6 Sc1 125.49(13) . 1_655
Te2 O6 Sc2 112.04(12) . .
Sc1 O6 Sc2 110.14(11) 1_655 .
Te3 O7 Sc2 119.05(14) . .
Te3 O8 Sc2 120.92(14) . 4_665
Te3 O9 Sc2 160.78(18) . 1_655

loop_
_geom_bond_atom_site_label_1
_geom_bond_atom_site_label_2
_geom_bond_distance
_geom_bond_site_symmetry_2
Te1 O3 1.864(3) .
Te1 O2 1.875(3) .
Te1 O1 1.905(2) .
Te2 O5 1.852(3) .
Te2 O6 1.893(3) .
Te2 O4 1.901(2) .
Te2 Sc1 3.3699(7) .
Te2 Sc2 3.4377(7) .
Te3 O7 1.849(3) .
Te3 O9 1.858(3) .
Te3 O8 1.876(3) .
Te3 Sc2 3.3473(7) .
Te3 Sc2 3.4204(7) 4_665
Sc1 O3 2.053(3) 1_554
Sc1 O1 2.147(3) 3
Sc1 O4 2.153(3) 3_655
Sc1 O4 2.166(3) .
Sc1 O6 2.192(3) 1_455
Sc1 O1 2.193(3) .
Sc1 O5 2.584(3) .
Sc1 Sc1 3.4453(13) 3
Sc1 Sc1 3.4669(13) 3_655
Sc1 Sc2 3.6388(10) 1_455
Sc2 O7 2.033(3) .
Sc2 O8 2.055(3) 4_566
Sc2 O9 2.056(3) 1_455
Sc2 O2 2.084(3) 1_654
Sc2 O5 2.121(3) 1_655
Sc2 O6 2.246(3) .
Sc2 Te3 3.4204(7) 4_566
Sc2 Sc1 3.6388(10) 1_655
O1 Sc1 2.147(3) 3
O2 Sc2 2.084(3) 1_456
O3 Sc1 2.053(3) 1_556
O4 Sc1 2.153(3) 3_655
O5 Sc2 2.121(3) 1_455
O6 Sc1 2.192(3) 1_655
O8 Sc2 2.055(3) 4_665
O9 Sc2 2.056(3) 1_655
